data_4113570
loop_
_publ_author_name
'Anne F. Richards'
'Andrew D. Phillips'
'Marilyn M. Olmstead'
'Philip P. Power'

_publ_section_title
;
 Isomeric Forms of Divalent Heavier Group 14 Element Hydrides:
 Characterization of Ar'(H)GeGe(H)Ar' and Ar'(H)2GeGeAr'.PMe3 (Ar' =
 C6H3-2,6-Dipp2; Dipp = C6H3-2,6-Pri2)
;
_journal_name_full 'Journal of the American Chemical Society'
_journal_page_first 3204
_journal_page_last 3205
_journal_paper_doi 10.1021/ja029772g
_journal_volume 125
_journal_year 2003
_chemical_formula_moiety C63H82Ge2P,0.5C6H14
_chemical_formula_sum 'C66 H89 Ge2 P'
_chemical_formula_weight 1058.52
_chemical_melting_point 364
_chemical_name_common DippH2GeGeDippPMe3.0.5n-hexane
_chemical_name_systematic
; 
 ? 
;
_space_group_IT_number 14
_symmetry_cell_setting monoclinic
_symmetry_space_group_name_Hall '-P 2ybc'
_symmetry_space_group_name_H-M 'P 1 21/c 1'
_atom_sites_solution_hydrogens geom
_atom_sites_solution_primary direct
_atom_sites_solution_secondary difmap
_audit_creation_method SHELXL-97
_cell_angle_alpha 90.00
_cell_angle_beta 107.251(5)
_cell_angle_gamma 90.00
_cell_formula_units_Z 4
_cell_length_a 13.114(4)
_cell_length_b 37.253(11)
_cell_length_c 12.614(4)
_cell_measurement_reflns_used 699
_cell_measurement_temperature 90(2)
_cell_measurement_theta_max 30.0
_cell_measurement_theta_min 2.7
_cell_volume 5885(3)
_computing_cell_refinement 'SMART 5.054 (Bruker, 2001)'
_computing_data_collection 'SMART 5.054 (Bruker, 2001)'
_computing_data_reduction 'SAINT 6.33 (Bruker, 2002)'
_computing_molecular_graphics 'SHELXTL 5.1, XP (Sheldrick, 1994)'
_computing_publication_material 'SHELXL-97 (Sheldrick, 1997)'
_computing_structure_refinement 'SHELXL-97 (Sheldrick, 1997)'
_computing_structure_solution 'SHELXS-97 (Sheldrick, 1990)'
_diffrn_ambient_temperature 90(2)
_diffrn_detector_area_resol_mean 8.3
_diffrn_measured_fraction_theta_full 0.993
_diffrn_measured_fraction_theta_max 0.993
_diffrn_measurement_device_type 'Bruker SMART 1000'
_diffrn_measurement_method \w
_diffrn_radiation_monochromator graphite
_diffrn_radiation_source 'normal-focus sealed tube'
_diffrn_radiation_type MoK\a
_diffrn_radiation_wavelength 0.71073
_diffrn_reflns_av_R_equivalents 0.0458
_diffrn_reflns_av_sigmaI/netI 0.0428
_diffrn_reflns_limit_h_max 17
_diffrn_reflns_limit_h_min -18
_diffrn_reflns_limit_k_max 53
_diffrn_reflns_limit_k_min -53
_diffrn_reflns_limit_l_max 18
_diffrn_reflns_limit_l_min -18
_diffrn_reflns_number 76914
_diffrn_reflns_theta_full 30.51
_diffrn_reflns_theta_max 30.51
_diffrn_reflns_theta_min 1.72
_diffrn_standards_decay_% <0.1
_diffrn_standards_number '50 frames remeasured'
_exptl_absorpt_coefficient_mu 1.086
_exptl_absorpt_correction_T_max 0.7654
_exptl_absorpt_correction_T_min 0.6704
_exptl_absorpt_correction_type multi-scan
_exptl_absorpt_process_details 'SADABS 2.04 (Sheldrick, 2002)'
_exptl_crystal_colour yellow
_exptl_crystal_density_diffrn 1.195
_exptl_crystal_description block
_exptl_crystal_F_000 2256
_exptl_crystal_size_max 0.40
_exptl_crystal_size_mid 0.38
_exptl_crystal_size_min 0.26
_refine_diff_density_max 1.424
_refine_diff_density_min -1.346
_refine_diff_density_rms 0.097
_refine_ls_extinction_method none
_refine_ls_goodness_of_fit_ref 1.117
_refine_ls_hydrogen_treatment mixed
_refine_ls_matrix_type full
_refine_ls_number_parameters 657
_refine_ls_number_reflns 17830
_refine_ls_number_restraints 5
_refine_ls_restrained_S_all 1.117
_refine_ls_R_factor_all 0.0740
_refine_ls_R_factor_gt 0.0595
_refine_ls_shift/su_max 0.003
_refine_ls_shift/su_mean 0.000
_refine_ls_structure_factor_coef Fsqd
_refine_ls_weighting_details 'calc w=1/[\s^2^(Fo^2^)+(0.0417P)^2^+14.5029P] where P=(Fo^2^+2Fc^2^)/3'
_refine_ls_weighting_scheme calc
_refine_ls_wR_factor_gt 0.1377
_refine_ls_wR_factor_ref 0.1434
_reflns_number_gt 14724
_reflns_number_total 17830
_reflns_threshold_expression I>2\s(I)
_cod_data_source_file ja029772gsi20030124_045200.cif
_cod_data_source_block ar02
_cod_original_sg_symbol_H-M 'P 21/c'
_cod_database_code 4113570

loop_
_symmetry_equiv_pos_as_xyz
'x, y, z'
'-x, y+1/2, -z+1/2'
'-x, -y, -z'
'x, -y-1/2, z-1/2'

loop_
_atom_site_label
_atom_site_type_symbol
_atom_site_fract_x
_atom_site_fract_y
_atom_site_fract_z
_atom_site_U_iso_or_equiv
_atom_site_adp_type
_atom_site_occupancy
_atom_site_symmetry_multiplicity
_atom_site_calc_flag
_atom_site_refinement_flags
_atom_site_disorder_assembly
_atom_site_disorder_group
Ge1 Ge 0.22194(2) 0.120076(8) 0.10072(2) 0.01758(7) Uani 1 1 d . . .
Ge2 Ge 0.40585(2) 0.142504(7) 0.20753(2) 0.01635(7) Uani 1 1 d D . .
P1 P 0.14645(6) 0.16101(2) 0.20431(6) 0.02476(16) Uani 1 1 d . . .
H1 H 0.402(3) 0.1644(10) 0.296(3) 0.036(11) Uiso 1 1 d D . .
H2 H 0.451(3) 0.1644(8) 0.139(3) 0.019(8) Uiso 1 1 d D . .
C1 C 0.20596(19) 0.14031(7) -0.0562(2) 0.0143(4) Uani 1 1 d . . .
C2 C 0.2021(2) 0.11128(7) -0.1304(2) 0.0168(5) Uani 1 1 d . . .
C3 C 0.2115(2) 0.11717(7) -0.2372(2) 0.0207(5) Uani 1 1 d . . .
H3 H 0.2107 0.0972 -0.2845 0.025 Uiso 1 1 calc R . .
C4 C 0.2219(2) 0.15151(8) -0.2746(2) 0.0216(5) Uani 1 1 d . . .
H4 H 0.2333 0.1553 -0.3448 0.026 Uiso 1 1 calc R . .
C5 C 0.2154(2) 0.18025(7) -0.2073(2) 0.0174(5) Uani 1 1 d . . .
H5 H 0.2181 0.2040 -0.2342 0.021 Uiso 1 1 calc R . .
C6 C 0.20483(19) 0.17546(7) -0.1006(2) 0.0140(4) Uani 1 1 d . . .
C7 C 0.1782(2) 0.07269(7) -0.1079(2) 0.0217(5) Uani 1 1 d . . .
C8 C 0.2550(3) 0.04569(7) -0.0963(2) 0.0231(6) Uani 1 1 d . . .
C9 C 0.2247(3) 0.00971(8) -0.0936(3) 0.0323(7) Uani 1 1 d . . .
H9 H 0.2763 -0.0087 -0.0869 0.039 Uiso 1 1 calc R . .
C10 C 0.1213(3) 0.00078(9) -0.1006(3) 0.0410(9) Uani 1 1 d . . .
H10 H 0.1017 -0.0237 -0.0992 0.049 Uiso 1 1 calc R . .
C11 C 0.0461(3) 0.02723(10) -0.1095(4) 0.0456(10) Uani 1 1 d . . .
H11 H -0.0247 0.0208 -0.1117 0.055 Uiso 1 1 calc R . .
C12 C 0.0723(3) 0.06340(9) -0.1154(3) 0.0369(8) Uani 1 1 d . . .
C13 C 0.3704(3) 0.05404(8) -0.0854(2) 0.0243(6) Uani 1 1 d . . .
H13 H 0.3772 0.0806 -0.0924 0.029 Uiso 1 1 calc R . .
C14 C 0.4061(3) 0.03613(11) -0.1782(3) 0.0397(9) Uani 1 1 d . . .
H14A H 0.4001 0.0100 -0.1731 0.060 Uiso 1 1 calc R . .
H14B H 0.4805 0.0426 -0.1701 0.060 Uiso 1 1 calc R . .
H14C H 0.3606 0.0444 -0.2505 0.060 Uiso 1 1 calc R . .
C15 C 0.4420(3) 0.04278(8) 0.0294(3) 0.0284(6) Uani 1 1 d . . .
H15A H 0.4247 0.0573 0.0865 0.043 Uiso 1 1 calc R . .
H15B H 0.5170 0.0465 0.0332 0.043 Uiso 1 1 calc R . .
H15C H 0.4301 0.0174 0.0418 0.043 Uiso 1 1 calc R . .
C16 C -0.0147(3) 0.09138(11) -0.1315(5) 0.0643(16) Uani 1 1 d D . .
H16 H 0.0218 0.1148 -0.1070 0.077 Uiso 1 1 calc R . .
C17 C -0.0893(4) 0.08495(15) -0.0612(8) 0.106(3) Uani 1 1 d D . .
H17A H -0.1318 0.1066 -0.0613 0.160 Uiso 1 1 calc R . .
H17B H -0.0472 0.0793 0.0151 0.160 Uiso 1 1 calc R . .
H17C H -0.1371 0.0648 -0.0921 0.160 Uiso 1 1 calc R . .
C18 C -0.0744(5) 0.0952(2) -0.2538(7) 0.118(3) Uani 1 1 d D . .
H18A H -0.0273 0.1060 -0.2924 0.178 Uiso 1 1 calc R . .
H18B H -0.1371 0.1105 -0.2626 0.178 Uiso 1 1 calc R . .
H18C H -0.0973 0.0714 -0.2853 0.178 Uiso 1 1 calc R . .
C19 C 0.1780(2) 0.20980(7) -0.0504(2) 0.0149(4) Uani 1 1 d . . .
C20 C 0.0687(2) 0.21926(7) -0.0744(2) 0.0188(5) Uani 1 1 d . . .
C21 C 0.0422(2) 0.25263(8) -0.0385(2) 0.0214(5) Uani 1 1 d . . .
H21 H -0.0308 0.2588 -0.0518 0.026 Uiso 1 1 calc R . .
C22 C 0.1206(2) 0.27671(7) 0.0158(2) 0.0217(5) Uani 1 1 d . . .
H22 H 0.1014 0.2992 0.0398 0.026 Uiso 1 1 calc R . .
C23 C 0.2273(2) 0.26786(7) 0.0353(2) 0.0203(5) Uani 1 1 d . . .
H23 H 0.2806 0.2847 0.0717 0.024 Uiso 1 1 calc R . .
C24 C 0.2582(2) 0.23475(7) 0.0027(2) 0.0159(5) Uani 1 1 d . . .
C25 C -0.0203(2) 0.19647(9) -0.1489(3) 0.0339(7) Uani 1 1 d . . .
H25 H 0.0048 0.1710 -0.1449 0.041 Uiso 1 1 calc R . .
C26 C -0.0435(3) 0.20983(16) -0.2712(3) 0.0608(15) Uani 1 1 d . . .
H26A H -0.0968 0.1942 -0.3207 0.091 Uiso 1 1 calc R . .
H26B H 0.0226 0.2092 -0.2924 0.091 Uiso 1 1 calc R . .
H26C H -0.0707 0.2345 -0.2771 0.091 Uiso 1 1 calc R . .
C27 C -0.1256(3) 0.19743(11) -0.1205(4) 0.0418(9) Uani 1 1 d . . .
H27A H -0.1131 0.1903 -0.0429 0.063 Uiso 1 1 calc R . .
H27B H -0.1763 0.1808 -0.1690 0.063 Uiso 1 1 calc R . .
H27C H -0.1549 0.2218 -0.1315 0.063 Uiso 1 1 calc R . .
C28 C 0.3758(2) 0.22729(7) 0.0205(2) 0.0180(5) Uani 1 1 d . . .
H28 H 0.3842 0.2007 0.0156 0.022 Uiso 1 1 calc R . .
C29 C 0.4148(2) 0.24451(8) -0.0715(2) 0.0246(6) Uani 1 1 d . . .
H29A H 0.3737 0.2348 -0.1438 0.037 Uiso 1 1 calc R . .
H29B H 0.4907 0.2391 -0.0583 0.037 Uiso 1 1 calc R . .
H29C H 0.4049 0.2706 -0.0711 0.037 Uiso 1 1 calc R . .
C30 C 0.4470(2) 0.23925(8) 0.1347(2) 0.0238(6) Uani 1 1 d . . .
H30A H 0.4456 0.2655 0.1398 0.036 Uiso 1 1 calc R . .
H30B H 0.5204 0.2312 0.1446 0.036 Uiso 1 1 calc R . .
H30C H 0.4206 0.2287 0.1927 0.036 Uiso 1 1 calc R . .
C31 C 0.0026(3) 0.15683(17) 0.1608(4) 0.0594(14) Uani 1 1 d . . .
H31A H -0.0268 0.1708 0.2108 0.089 Uiso 1 1 calc R . .
H31B H -0.0170 0.1315 0.1632 0.089 Uiso 1 1 calc R . .
H31C H -0.0263 0.1659 0.0849 0.089 Uiso 1 1 calc R . .
C32 C 0.1708(4) 0.20823(10) 0.2324(3) 0.0397(9) Uani 1 1 d . . .
H32A H 0.1423 0.2219 0.1635 0.060 Uiso 1 1 calc R . .
H32B H 0.2479 0.2124 0.2619 0.060 Uiso 1 1 calc R . .
H32C H 0.1356 0.2160 0.2870 0.060 Uiso 1 1 calc R . .
C33 C 0.1845(3) 0.14047(10) 0.3414(3) 0.0348(8) Uani 1 1 d . . .
H33A H 0.2597 0.1457 0.3793 0.052 Uiso 1 1 calc R . .
H33B H 0.1741 0.1144 0.3339 0.052 Uiso 1 1 calc R . .
H33C H 0.1401 0.1503 0.3848 0.052 Uiso 1 1 calc R . .
C34 C 0.5247(2) 0.10766(7) 0.2642(2) 0.0152(4) Uani 1 1 d . . .
C35 C 0.6186(2) 0.11158(7) 0.2318(2) 0.0174(5) Uani 1 1 d . . .
C36 C 0.6956(2) 0.08442(8) 0.2554(2) 0.0221(5) Uani 1 1 d . . .
H36 H 0.7568 0.0867 0.2303 0.027 Uiso 1 1 calc R . .
C37 C 0.6836(2) 0.05406(8) 0.3154(3) 0.0237(6) Uani 1 1 d . . .
H37 H 0.7342 0.0351 0.3274 0.028 Uiso 1 1 calc R . .
C38 C 0.5979(2) 0.05184(7) 0.3572(2) 0.0208(5) Uani 1 1 d . . .
H38 H 0.5926 0.0320 0.4027 0.025 Uiso 1 1 calc R . .
C39 C 0.5184(2) 0.07837(7) 0.3337(2) 0.0162(5) Uani 1 1 d . . .
C40 C 0.6515(2) 0.14596(7) 0.1875(2) 0.0195(5) Uani 1 1 d . . .
C41 C 0.6326(2) 0.15241(8) 0.0730(2) 0.0231(6) Uani 1 1 d . . .
C42 C 0.6744(2) 0.18342(9) 0.0392(3) 0.0302(7) Uani 1 1 d . . .
H42 H 0.6620 0.1878 -0.0378 0.036 Uiso 1 1 calc R . .
C43 C 0.7332(3) 0.20786(9) 0.1152(3) 0.0339(7) Uani 1 1 d . . .
H43 H 0.7609 0.2288 0.0907 0.041 Uiso 1 1 calc R . .
C44 C 0.7515(3) 0.20166(9) 0.2273(3) 0.0308(7) Uani 1 1 d . . .
H44 H 0.7918 0.2186 0.2794 0.037 Uiso 1 1 calc R . .
C45 C 0.7116(2) 0.17087(8) 0.2657(3) 0.0231(5) Uani 1 1 d . . .
C46 C 0.5724(2) 0.12554(9) -0.0132(2) 0.0252(6) Uani 1 1 d . . .
H46 H 0.5304 0.1097 0.0225 0.030 Uiso 1 1 calc R . .
C47 C 0.4941(3) 0.14307(10) -0.1145(3) 0.0342(7) Uani 1 1 d . . .
H47A H 0.4434 0.1580 -0.0906 0.051 Uiso 1 1 calc R . .
H47B H 0.4552 0.1244 -0.1653 0.051 Uiso 1 1 calc R . .
H47C H 0.5336 0.1581 -0.1527 0.051 Uiso 1 1 calc R . .
C48 C 0.6520(4) 0.10168(13) -0.0496(4) 0.0491(10) Uani 1 1 d . . .
C49 C 0.7373(2) 0.16495(8) 0.3901(3) 0.0271(6) Uani 1 1 d . . .
H49 H 0.6947 0.1439 0.4019 0.032 Uiso 1 1 calc R . .
C50 C 0.7058(3) 0.19747(10) 0.4483(3) 0.0366(7) Uani 1 1 d . . .
H50A H 0.7499 0.2181 0.4422 0.055 Uiso 1 1 calc R . .
H50B H 0.7169 0.1918 0.5268 0.055 Uiso 1 1 calc R . .
H50C H 0.6304 0.2032 0.4130 0.055 Uiso 1 1 calc R . .
C51 C 0.8561(3) 0.15579(10) 0.4412(3) 0.0373(8) Uani 1 1 d . . .
H51A H 0.8741 0.1348 0.4036 0.056 Uiso 1 1 calc R . .
H51B H 0.8702 0.1505 0.5204 0.056 Uiso 1 1 calc R . .
H51C H 0.8998 0.1763 0.4323 0.056 Uiso 1 1 calc R . .
C52 C 0.4351(2) 0.07510(7) 0.3937(2) 0.0175(5) Uani 1 1 d . . .
C53 C 0.3616(2) 0.04664(8) 0.3704(2) 0.0204(5) Uani 1 1 d . . .
C54 C 0.2926(2) 0.04242(8) 0.4352(2) 0.0251(6) Uani 1 1 d . . .
H54 H 0.2415 0.0236 0.4186 0.030 Uiso 1 1 calc R . .
C55 C 0.2971(3) 0.06524(8) 0.5234(2) 0.0260(6) Uani 1 1 d . . .
H55 H 0.2496 0.0620 0.5667 0.031 Uiso 1 1 calc R . .
C56 C 0.3713(2) 0.09272(8) 0.5480(2) 0.0242(6) Uani 1 1 d . . .
H56 H 0.3748 0.1081 0.6091 0.029 Uiso 1 1 calc R . .
C57 C 0.4412(2) 0.09839(7) 0.4848(2) 0.0189(5) Uani 1 1 d . . .
C58 C 0.3552(3) 0.01907(8) 0.2803(2) 0.0248(6) Uani 1 1 d . . .
H58 H 0.4054 0.0265 0.2382 0.030 Uiso 1 1 calc R . .
C59 C 0.3900(3) -0.01805(8) 0.3318(3) 0.0325(7) Uani 1 1 d . . .
H59A H 0.4627 -0.0165 0.3826 0.049 Uiso 1 1 calc R . .
H59B H 0.3884 -0.0353 0.2728 0.049 Uiso 1 1 calc R . .
H59C H 0.3412 -0.0259 0.3728 0.049 Uiso 1 1 calc R . .
C60 C 0.2425(3) 0.01675(10) 0.1984(3) 0.0358(8) Uani 1 1 d . . .
H60A H 0.1919 0.0097 0.2383 0.054 Uiso 1 1 calc R . .
H60B H 0.2416 -0.0012 0.1412 0.054 Uiso 1 1 calc R . .
H60C H 0.2221 0.0402 0.1634 0.054 Uiso 1 1 calc R . .
C61 C 0.5256(2) 0.12760(7) 0.5196(2) 0.0220(5) Uani 1 1 d . . .
H61 H 0.5434 0.1357 0.4516 0.026 Uiso 1 1 calc R . .
C62 C 0.4871(3) 0.16067(8) 0.5700(3) 0.0314(7) Uani 1 1 d . . .
H62A H 0.4199 0.1694 0.5189 0.047 Uiso 1 1 calc R . .
H62B H 0.5411 0.1797 0.5824 0.047 Uiso 1 1 calc R . .
H62C H 0.4758 0.1541 0.6409 0.047 Uiso 1 1 calc R . .
C63 C 0.6279(3) 0.11283(9) 0.6009(3) 0.0350(8) Uani 1 1 d . . .
H63A H 0.6125 0.1041 0.6678 0.053 Uiso 1 1 calc R . .
H63B H 0.6816 0.1319 0.6212 0.053 Uiso 1 1 calc R . .
H63C H 0.6552 0.0930 0.5659 0.053 Uiso 1 1 calc R . .
C64 C -0.0107(6) 0.0599(3) 0.3514(10) 0.140(4) Uani 1 1 d . . .
H64A H -0.0423 0.0835 0.3306 0.210 Uiso 0.50 1 d P A 1
H64B H 0.0611 0.0607 0.3432 0.210 Uiso 0.50 1 d P B 1
H64C H -0.0516 0.0428 0.2971 0.210 Uiso 0.50 1 d P C 1
H64D H -0.0132 0.0859 0.3408 0.210 Uiso 0.50 1 d P D 2
H64E H 0.0528 0.0513 0.3336 0.210 Uiso 0.50 1 d P E 2
H64F H -0.0723 0.0498 0.2964 0.210 Uiso 0.50 1 d P F 2
C65 C -0.0083(5) 0.0500(3) 0.4623(10) 0.124(4) Uani 1 1 d . . .
H65A H -0.0810 0.0522 0.4634 0.148 Uiso 0.50 1 d P G 1
H65B H 0.0291 0.0697 0.5084 0.148 Uiso 0.50 1 d P H 1
H65C H -0.0714 0.0574 0.4810 0.148 Uiso 0.50 1 d P I 2
H65D H 0.0544 0.0589 0.5183 0.148 Uiso 0.50 1 d P J 2
C66A C 0.0348(11) 0.0142(6) 0.531(2) 0.140(9) Uani 0.50 1 d P . 1
H66A H 0.0299 0.0142 0.6102 0.168 Uiso 0.50 1 d P K 1
H66B H 0.1111 0.0083 0.5417 0.168 Uiso 0.50 1 d P L 1
C66B C -0.0044(10) 0.0075(3) 0.4404(13) 0.066(3) Uani 0.50 1 d P . 2
H66C H 0.0580 -0.0001 0.4178 0.079 Uiso 0.50 1 d P M 2
H66D H -0.0673 -0.0019 0.3853 0.079 Uiso 0.50 1 d P N 2

loop_
_atom_site_aniso_label
_atom_site_aniso_U_11
_atom_site_aniso_U_22
_atom_site_aniso_U_33
_atom_site_aniso_U_23
_atom_site_aniso_U_13
_atom_site_aniso_U_12
Ge1 0.01776(13) 0.01859(13) 0.01668(13) 0.00334(10) 0.00556(10) 0.00213(10)
Ge2 0.01728(13) 0.01587(13) 0.01538(13) 0.00304(10) 0.00402(10) 0.00316(10)
P1 0.0254(4) 0.0326(4) 0.0194(3) 0.0082(3) 0.0114(3) 0.0123(3)
C1 0.0121(10) 0.0136(11) 0.0165(11) 0.0012(9) 0.0031(8) 0.0021(8)
C2 0.0173(11) 0.0136(11) 0.0169(11) -0.0002(9) 0.0010(9) 0.0021(9)
C3 0.0268(13) 0.0164(12) 0.0162(12) -0.0023(9) 0.0022(10) 0.0068(10)
C4 0.0292(14) 0.0214(13) 0.0143(11) 0.0017(10) 0.0068(10) 0.0069(10)
C5 0.0246(12) 0.0136(11) 0.0139(11) 0.0014(9) 0.0056(10) 0.0036(9)
C6 0.0145(10) 0.0122(11) 0.0139(11) -0.0020(8) 0.0019(9) 0.0019(8)
C7 0.0272(14) 0.0119(11) 0.0222(13) -0.0019(10) 0.0014(11) -0.0006(10)
C8 0.0353(15) 0.0143(12) 0.0168(12) -0.0011(9) 0.0032(11) 0.0028(10)
C9 0.052(2) 0.0137(13) 0.0265(15) 0.0003(11) 0.0047(14) 0.0034(13)
C10 0.057(2) 0.0158(14) 0.0403(19) -0.0002(13) -0.0005(17) -0.0099(14)
C11 0.0386(19) 0.0256(17) 0.060(3) 0.0055(16) -0.0050(18) -0.0130(14)
C12 0.0275(16) 0.0207(15) 0.053(2) 0.0037(14) -0.0026(15) -0.0045(12)
C13 0.0341(15) 0.0170(12) 0.0228(13) 0.0032(10) 0.0101(12) 0.0110(11)
C14 0.056(2) 0.041(2) 0.0246(16) 0.0061(14) 0.0159(15) 0.0230(17)
C15 0.0387(17) 0.0221(14) 0.0234(14) 0.0014(11) 0.0076(12) 0.0080(12)
C16 0.0215(17) 0.0289(19) 0.129(5) 0.014(2) 0.001(2) -0.0034(14)
C17 0.046(3) 0.041(3) 0.248(10) 0.000(4) 0.068(5) -0.007(2)
C18 0.051(3) 0.105(6) 0.156(7) 0.053(5) -0.036(4) 0.011(3)
C19 0.0213(12) 0.0119(10) 0.0119(10) 0.0004(8) 0.0054(9) 0.0022(9)
C20 0.0195(12) 0.0176(12) 0.0179(12) -0.0011(9) 0.0036(10) 0.0033(9)
C21 0.0245(13) 0.0196(13) 0.0202(13) 0.0001(10) 0.0068(10) 0.0071(10)
C22 0.0329(15) 0.0164(12) 0.0171(12) -0.0010(9) 0.0093(11) 0.0062(10)
C23 0.0301(14) 0.0160(12) 0.0153(12) -0.0021(9) 0.0074(10) -0.0012(10)
C24 0.0225(12) 0.0136(11) 0.0118(10) 0.0018(8) 0.0055(9) 0.0007(9)
C25 0.0193(14) 0.0275(16) 0.048(2) -0.0139(14) -0.0003(13) 0.0038(11)
C26 0.0285(18) 0.116(4) 0.0313(19) -0.034(2) -0.0016(15) 0.011(2)
C27 0.0245(16) 0.0379(19) 0.056(2) 0.0103(17) 0.0005(15) -0.0002(14)
C28 0.0214(12) 0.0151(11) 0.0179(12) 0.0007(9) 0.0066(10) -0.0022(9)
C29 0.0298(15) 0.0223(13) 0.0249(14) 0.0025(11) 0.0130(12) -0.0051(11)
C30 0.0264(14) 0.0220(13) 0.0210(13) 0.0001(10) 0.0039(11) -0.0045(11)
C31 0.0306(19) 0.108(4) 0.043(2) 0.023(2) 0.0174(17) 0.022(2)
C32 0.069(3) 0.0319(17) 0.0269(16) 0.0068(13) 0.0271(17) 0.0203(17)
C33 0.0457(19) 0.0393(18) 0.0255(15) 0.0144(13) 0.0200(14) 0.0176(15)
C34 0.0159(11) 0.0145(11) 0.0141(11) -0.0021(9) 0.0030(9) 0.0014(9)
C35 0.0145(11) 0.0177(12) 0.0181(12) -0.0007(9) 0.0019(9) -0.0013(9)
C36 0.0175(12) 0.0216(13) 0.0276(14) -0.0020(11) 0.0074(11) 0.0006(10)
C37 0.0225(13) 0.0180(13) 0.0293(14) -0.0020(11) 0.0057(11) 0.0045(10)
C38 0.0241(13) 0.0155(12) 0.0205(13) 0.0006(10) 0.0030(10) 0.0013(10)
C39 0.0197(12) 0.0142(11) 0.0132(11) -0.0016(9) 0.0024(9) 0.0004(9)
C40 0.0152(11) 0.0202(12) 0.0230(13) 0.0010(10) 0.0056(10) -0.0013(9)
C41 0.0161(12) 0.0290(15) 0.0250(14) 0.0028(11) 0.0074(10) -0.0006(10)
C42 0.0201(13) 0.0396(18) 0.0312(16) 0.0115(13) 0.0081(12) -0.0040(12)
C43 0.0244(15) 0.0304(16) 0.046(2) 0.0121(14) 0.0085(14) -0.0079(12)
C44 0.0238(14) 0.0256(15) 0.0395(18) 0.0033(13) 0.0037(13) -0.0081(11)
C45 0.0192(12) 0.0204(13) 0.0272(14) 0.0027(11) 0.0029(11) -0.0023(10)
C46 0.0264(14) 0.0303(15) 0.0220(13) -0.0005(11) 0.0120(11) -0.0013(11)
C47 0.0386(18) 0.0420(19) 0.0202(14) 0.0013(13) 0.0061(13) -0.0050(15)
C48 0.049(2) 0.057(3) 0.051(2) -0.011(2) 0.029(2) 0.0116(19)
C49 0.0273(14) 0.0248(14) 0.0243(14) -0.0011(11) 0.0002(11) -0.0079(11)
C50 0.0404(19) 0.0320(17) 0.0351(18) -0.0059(14) 0.0077(15) -0.0031(14)
C51 0.0348(18) 0.0338(18) 0.0337(18) 0.0002(14) -0.0045(14) -0.0021(14)
C52 0.0223(12) 0.0157(11) 0.0147(11) 0.0035(9) 0.0056(9) 0.0030(9)
C53 0.0240(13) 0.0203(13) 0.0177(12) 0.0018(10) 0.0071(10) 0.0004(10)
C54 0.0269(14) 0.0269(14) 0.0229(13) 0.0027(11) 0.0096(11) -0.0030(11)
C55 0.0314(15) 0.0289(15) 0.0217(13) 0.0032(11) 0.0137(12) 0.0037(12)
C56 0.0332(15) 0.0244(14) 0.0162(12) 0.0008(10) 0.0092(11) 0.0076(11)
C57 0.0247(13) 0.0172(12) 0.0135(11) 0.0025(9) 0.0038(10) 0.0056(10)
C58 0.0321(15) 0.0216(13) 0.0228(13) -0.0025(11) 0.0115(12) -0.0086(11)
C59 0.0451(19) 0.0199(14) 0.0361(17) -0.0029(12) 0.0177(15) -0.0024(13)
C60 0.0430(19) 0.0330(17) 0.0275(16) -0.0005(13) 0.0045(14) -0.0151(15)
C61 0.0302(14) 0.0168(12) 0.0167(12) -0.0026(10) 0.0034(10) 0.0017(10)
C62 0.052(2) 0.0203(14) 0.0233(14) -0.0041(11) 0.0136(14) 0.0023(13)
C63 0.0381(18) 0.0233(15) 0.0318(17) -0.0026(13) -0.0080(14) 0.0004(13)
C64 0.049(4) 0.171(10) 0.185(10) -0.077(8) 0.013(5) 0.022(5)
C65 0.044(3) 0.126(7) 0.193(10) 0.088(7) 0.022(5) 0.005(4)
C66A 0.043(7) 0.18(2) 0.17(2) 0.085(18) 0.004(10) -0.023(10)
C66B 0.037(5) 0.066(7) 0.097(9) 0.009(7) 0.024(6) 0.000(5)

loop_
_atom_type_symbol
_atom_type_description
_atom_type_scat_dispersion_real
_atom_type_scat_dispersion_imag
_atom_type_scat_source
C C 0.0033 0.0016 'International Tables Vol C Tables 4.2.6.8 and 6.1.1.4'
H H 0.0000 0.0000 'International Tables Vol C Tables 4.2.6.8 and 6.1.1.4'
P P 0.1023 0.0942 'International Tables Vol C Tables 4.2.6.8 and 6.1.1.4'
Ge Ge 0.1547 1.8001 'International Tables Vol C Tables 4.2.6.8 and 6.1.1.4'

loop_
_geom_angle_atom_site_label_1
_geom_angle_atom_site_label_2
_geom_angle_atom_site_label_3
_geom_angle
_geom_angle_site_symmetry_1
C1 Ge1 P1 110.34(7) .
C1 Ge1 Ge2 101.49(7) .
P1 Ge1 Ge2 88.98(3) .
C34 Ge2 Ge1 119.80(8) .
C34 Ge2 H1 107.6(16) .
Ge1 Ge2 H1 111.6(16) .
C34 Ge2 H2 99.7(13) .
Ge1 Ge2 H2 111.3(13) .
H1 Ge2 H2 105(2) .
C32 P1 C31 104.6(2) .
C32 P1 C33 103.93(17) .
C31 P1 C33 102.67(19) .
C32 P1 Ge1 130.36(12) .
C31 P1 Ge1 109.94(18) .
C33 P1 Ge1 102.05(11) .
C2 C1 C6 116.6(2) .
C2 C1 Ge1 109.04(18) .
C6 C1 Ge1 134.26(19) .
C3 C2 C1 121.1(2) .
C3 C2 C7 114.2(2) .
C1 C2 C7 124.6(2) .
C4 C3 C2 121.1(2) .
C4 C3 H3 119.5 .
C2 C3 H3 119.5 .
C3 C4 C5 118.4(2) .
C3 C4 H4 120.8 .
C5 C4 H4 120.8 .
C4 C5 C6 122.1(2) .
C4 C5 H5 119.0 .
C6 C5 H5 119.0 .
C5 C6 C1 120.1(2) .
C5 C6 C19 113.2(2) .
C1 C6 C19 126.1(2) .
C8 C7 C12 119.7(3) .
C8 C7 C2 121.2(3) .
C12 C7 C2 118.4(3) .
C7 C8 C9 119.3(3) .
C7 C8 C13 122.1(3) .
C9 C8 C13 118.6(3) .
C10 C9 C8 120.8(3) .
C10 C9 H9 119.6 .
C8 C9 H9 119.6 .
C9 C10 C11 120.2(3) .
C9 C10 H10 119.9 .
C11 C10 H10 119.9 .
C10 C11 C12 120.9(4) .
C10 C11 H11 119.6 .
C12 C11 H11 119.6 .
C11 C12 C7 119.2(3) .
C11 C12 C16 118.9(3) .
C7 C12 C16 121.9(3) .
C8 C13 C15 110.2(3) .
C8 C13 C14 111.4(3) .
C15 C13 C14 111.2(2) .
C8 C13 H13 108.0 .
C15 C13 H13 108.0 .
C14 C13 H13 108.0 .
C13 C14 H14A 109.5 .
C13 C14 H14B 109.5 .
H14A C14 H14B 109.5 .
C13 C14 H14C 109.5 .
H14A C14 H14C 109.5 .
H14B C14 H14C 109.5 .
C13 C15 H15A 109.5 .
C13 C15 H15B 109.5 .
H15A C15 H15B 109.5 .
C13 C15 H15C 109.5 .
H15A C15 H15C 109.5 .
H15B C15 H15C 109.5 .
C12 C16 C18 110.0(5) .
C12 C16 C17 113.7(4) .
C18 C16 C17 112.4(5) .
C12 C16 H16 106.8 .
C18 C16 H16 106.8 .
C17 C16 H16 106.8 .
C16 C17 H17A 109.5 .
C16 C17 H17B 109.5 .
H17A C17 H17B 109.5 .
C16 C17 H17C 109.5 .
H17A C17 H17C 109.5 .
H17B C17 H17C 109.5 .
C16 C18 H18A 109.5 .
C16 C18 H18B 109.5 .
H18A C18 H18B 109.5 .
C16 C18 H18C 109.5 .
H18A C18 H18C 109.5 .
H18B C18 H18C 109.5 .
C24 C19 C20 120.0(2) .
C24 C19 C6 121.4(2) .
C20 C19 C6 117.8(2) .
C21 C20 C19 118.9(2) .
C21 C20 C25 118.4(2) .
C19 C20 C25 122.3(2) .
C22 C21 C20 121.1(3) .
C22 C21 H21 119.5 .
C20 C21 H21 119.5 .
C21 C22 C23 119.7(3) .
C21 C22 H22 120.1 .
C23 C22 H22 120.1 .
C22 C23 C24 121.5(3) .
C22 C23 H23 119.2 .
C24 C23 H23 119.2 .
C23 C24 C19 118.6(2) .
C23 C24 C28 119.3(2) .
C19 C24 C28 122.0(2) .
C20 C25 C27 115.1(3) .
C20 C25 C26 108.7(3) .
C27 C25 C26 107.4(3) .
C20 C25 H25 108.5 .
C27 C25 H25 108.5 .
C26 C25 H25 108.5 .
C25 C26 H26A 109.5 .
C25 C26 H26B 109.5 .
H26A C26 H26B 109.5 .
C25 C26 H26C 109.5 .
H26A C26 H26C 109.5 .
H26B C26 H26C 109.5 .
C25 C27 H27A 109.5 .
C25 C27 H27B 109.5 .
H27A C27 H27B 109.5 .
C25 C27 H27C 109.5 .
H27A C27 H27C 109.5 .
H27B C27 H27C 109.5 .
C24 C28 C30 113.3(2) .
C24 C28 C29 111.3(2) .
C30 C28 C29 109.9(2) .
C24 C28 H28 107.3 .
C30 C28 H28 107.3 .
C29 C28 H28 107.3 .
C28 C29 H29A 109.5 .
C28 C29 H29B 109.5 .
H29A C29 H29B 109.5 .
C28 C29 H29C 109.5 .
H29A C29 H29C 109.5 .
H29B C29 H29C 109.5 .
C28 C30 H30A 109.5 .
C28 C30 H30B 109.5 .
H30A C30 H30B 109.5 .
C28 C30 H30C 109.5 .
H30A C30 H30C 109.5 .
H30B C30 H30C 109.5 .
P1 C31 H31A 109.5 .
P1 C31 H31B 109.5 .
H31A C31 H31B 109.5 .
P1 C31 H31C 109.5 .
H31A C31 H31C 109.5 .
H31B C31 H31C 109.5 .
P1 C32 H32A 109.5 .
P1 C32 H32B 109.5 .
H32A C32 H32B 109.5 .
P1 C32 H32C 109.5 .
H32A C32 H32C 109.5 .
H32B C32 H32C 109.5 .
P1 C33 H33A 109.5 .
P1 C33 H33B 109.5 .
H33A C33 H33B 109.5 .
P1 C33 H33C 109.5 .
H33A C33 H33C 109.5 .
H33B C33 H33C 109.5 .
C35 C34 C39 118.2(2) .
C35 C34 Ge2 118.99(19) .
C39 C34 Ge2 122.78(19) .
C36 C35 C34 120.0(2) .
C36 C35 C40 115.1(2) .
C34 C35 C40 124.3(2) .
C37 C36 C35 120.8(3) .
C37 C36 H36 119.6 .
C35 C36 H36 119.6 .
C38 C37 C36 119.4(3) .
C38 C37 H37 120.3 .
C36 C37 H37 120.3 .
C37 C38 C39 121.0(3) .
C37 C38 H38 119.5 .
C39 C38 H38 119.5 .
C38 C39 C34 119.9(2) .
C38 C39 C52 116.1(2) .
C34 C39 C52 123.8(2) .
C41 C40 C45 119.7(3) .
C41 C40 C35 122.7(2) .
C45 C40 C35 117.4(2) .
C42 C41 C40 119.1(3) .
C42 C41 C46 119.7(3) .
C40 C41 C46 121.1(3) .
C43 C42 C41 121.4(3) .
C43 C42 H42 119.3 .
C41 C42 H42 119.3 .
C42 C43 C44 119.5(3) .
C42 C43 H43 120.2 .
C44 C43 H43 120.2 .
C43 C44 C45 121.3(3) .
C43 C44 H44 119.3 .
C45 C44 H44 119.3 .
C44 C45 C40 118.9(3) .
C44 C45 C49 118.9(3) .
C40 C45 C49 122.2(3) .
C41 C46 C47 113.3(3) .
C41 C46 C48 109.9(3) .
C47 C46 C48 110.1(3) .
C41 C46 H46 107.8 .
C47 C46 H46 107.8 .
C48 C46 H46 107.8 .
C46 C47 H47A 109.5 .
C46 C47 H47B 109.5 .
H47A C47 H47B 109.5 .
C46 C47 H47C 109.5 .
H47A C47 H47C 109.5 .
H47B C47 H47C 109.5 .
C45 C49 C50 111.7(3) .
C45 C49 C51 110.6(3) .
C50 C49 C51 111.0(3) .
C45 C49 H49 107.8 .
C50 C49 H49 107.8 .
C51 C49 H49 107.8 .
C49 C50 H50A 109.5 .
C49 C50 H50B 109.5 .
H50A C50 H50B 109.5 .
C49 C50 H50C 109.5 .
H50A C50 H50C 109.5 .
H50B C50 H50C 109.5 .
C49 C51 H51A 109.5 .
C49 C51 H51B 109.5 .
H51A C51 H51B 109.5 .
C49 C51 H51C 109.5 .
H51A C51 H51C 109.5 .
H51B C51 H51C 109.5 .
C53 C52 C57 120.0(2) .
C53 C52 C39 120.7(2) .
C57 C52 C39 118.7(2) .
C54 C53 C52 119.1(3) .
C54 C53 C58 117.4(3) .
C52 C53 C58 123.5(2) .
C55 C54 C53 121.3(3) .
C55 C54 H54 119.4 .
C53 C54 H54 119.4 .
C56 C55 C54 119.6(3) .
C56 C55 H55 120.2 .
C54 C55 H55 120.2 .
C55 C56 C57 121.4(3) .
C55 C56 H56 119.3 .
C57 C56 H56 119.3 .
C56 C57 C52 118.6(3) .
C56 C57 C61 119.2(2) .
C52 C57 C61 122.1(2) .
C53 C58 C60 111.8(3) .
C53 C58 C59 110.5(2) .
C60 C58 C59 109.9(3) .
C53 C58 H58 108.2 .
C60 C58 H58 108.2 .
C59 C58 H58 108.2 .
C58 C59 H59A 109.5 .
C58 C59 H59B 109.5 .
H59A C59 H59B 109.5 .
C58 C59 H59C 109.5 .
H59A C59 H59C 109.5 .
H59B C59 H59C 109.5 .
C58 C60 H60A 109.5 .
C58 C60 H60B 109.5 .
H60A C60 H60B 109.5 .
C58 C60 H60C 109.5 .
H60A C60 H60C 109.5 .
H60B C60 H60C 109.5 .
C57 C61 C63 110.8(2) .
C57 C61 C62 113.1(3) .
C63 C61 C62 109.9(3) .
C57 C61 H61 107.6 .
C63 C61 H61 107.6 .
C62 C61 H61 107.6 .
C61 C62 H62A 109.5 .
C61 C62 H62B 109.5 .
H62A C62 H62B 109.5 .
C61 C62 H62C 109.5 .
H62A C62 H62C 109.5 .
H62B C62 H62C 109.5 .
C61 C63 H63A 109.5 .
C61 C63 H63B 109.5 .
H63A C63 H63B 109.5 .
C61 C63 H63C 109.5 .
H63A C63 H63C 109.5 .
H63B C63 H63C 109.5 .
C65 C64 H64A 112.2 .
C65 C64 H64B 111.6 .
H64A C64 H64B 106.7 .
C65 C64 H64C 111.6 .
H64A C64 H64C 107.4 .
H64B C64 H64C 107.0 .
C65 C64 H64D 112.2 .
H64A C64 H64D 22.2 .
H64B C64 H64D 87.0 .
H64C C64 H64D 124.3 .
C65 C64 H64E 111.4 .
H64A C64 H64E 123.7 .
H64B C64 H64E 22.1 .
H64C C64 H64E 87.4 .
H64D C64 H64E 106.7 .
C65 C64 H64F 111.7 .
H64A C64 H64F 87.6 .
H64B C64 H64F 124.1 .
H64C C64 H64F 22.3 .
H64D C64 H64F 107.3 .
H64E C64 H64F 107.2 .
C64 C65 C66A 130.2(14) .
C64 C65 C66B 94.4(11) .
C66A C65 C66B 41.5(9) .
C64 C65 H65A 104.9 .
C66A C65 H65A 104.8 .
C66B C65 H65A 99.8 .
C64 C65 H65B 104.4 .
C66A C65 H65B 105.5 .
C66B C65 H65B 143.8 .
H65A C65 H65B 104.6 .
C64 C65 H65C 113.0 .
C66A C65 H65C 107.2 .
C66B C65 H65C 113.4 .
H65A C65 H65C 17.5 .
H65B C65 H65C 87.4 .
C64 C65 H65D 112.9 .
C66A C65 H65D 78.6 .
C66B C65 H65D 113.4 .
H65A C65 H65D 126.2 .
H65B C65 H65D 30.6 .
H65C C65 H65D 109.1 .
C66A C66A C65 104(2) 3_556
C66A C66A H66A 108.5 3_556
C65 C66A H66A 114.9 .
C66A C66A H66B 110.5 3_556
C65 C66A H66B 115.8 .
H66A C66A H66B 102.9 .
C66B C66B C65 100.6(13) 3_556
C66B C66B H66C 109.9 3_556
C65 C66B H66C 114.0 .
C66B C66B H66D 111.0 3_556
C65 C66B H66D 114.5 .
H66C C66B H66D 106.8 .

loop_
_geom_bond_atom_site_label_1
_geom_bond_atom_site_label_2
_geom_bond_distance
_geom_bond_site_symmetry_2
Ge1 C1 2.070(3) .
Ge1 P1 2.4041(9) .
Ge1 Ge2 2.5304(7) .
Ge2 C34 1.991(3) .
Ge2 H1 1.40(3) .
Ge2 H2 1.44(3) .
P1 C32 1.804(4) .
P1 C31 1.808(4) .
P1 C33 1.820(3) .
C1 C2 1.421(4) .
C1 C6 1.422(3) .
C2 C3 1.407(4) .
C2 C7 1.516(4) .
C3 C4 1.385(4) .
C3 H3 0.9500 .
C4 C5 1.385(4) .
C4 H4 0.9500 .
C5 C6 1.405(3) .
C5 H5 0.9500 .
C6 C19 1.514(3) .
C7 C8 1.400(4) .
C7 C12 1.407(4) .
C8 C9 1.401(4) .
C8 C13 1.511(4) .
C9 C10 1.374(6) .
C9 H9 0.9500 .
C10 C11 1.375(6) .
C10 H10 0.9500 .
C11 C12 1.398(5) .
C11 H11 0.9500 .
C12 C16 1.514(5) .
C13 C15 1.532(4) .
C13 C14 1.536(4) .
C13 H13 1.0000 .
C14 H14A 0.9800 .
C14 H14B 0.9800 .
C14 H14C 0.9800 .
C15 H15A 0.9800 .
C15 H15B 0.9800 .
C15 H15C 0.9800 .
C16 C18 1.515(8) .
C16 C17 1.522(8) .
C16 H16 1.0000 .
C17 H17A 0.9800 .
C17 H17B 0.9800 .
C17 H17C 0.9800 .
C18 H18A 0.9800 .
C18 H18B 0.9800 .
C18 H18C 0.9800 .
C19 C24 1.415(4) .
C19 C20 1.418(4) .
C20 C21 1.402(4) .
C20 C25 1.522(4) .
C21 C22 1.383(4) .
C21 H21 0.9500 .
C22 C23 1.387(4) .
C22 H22 0.9500 .
C23 C24 1.398(4) .
C23 H23 0.9500 .
C24 C28 1.517(4) .
C25 C27 1.526(5) .
C25 C26 1.562(6) .
C25 H25 1.0000 .
C26 H26A 0.9800 .
C26 H26B 0.9800 .
C26 H26C 0.9800 .
C27 H27A 0.9800 .
C27 H27B 0.9800 .
C27 H27C 0.9800 .
C28 C30 1.532(4) .
C28 C29 1.541(4) .
C28 H28 1.0000 .
C29 H29A 0.9800 .
C29 H29B 0.9800 .
C29 H29C 0.9800 .
C30 H30A 0.9800 .
C30 H30B 0.9800 .
C30 H30C 0.9800 .
C31 H31A 0.9800 .
C31 H31B 0.9800 .
C31 H31C 0.9800 .
C32 H32A 0.9800 .
C32 H32B 0.9800 .
C32 H32C 0.9800 .
C33 H33A 0.9800 .
C33 H33B 0.9800 .
C33 H33C 0.9800 .
C34 C35 1.415(4) .
C34 C39 1.417(4) .
C35 C36 1.398(4) .
C35 C40 1.511(4) .
C36 C37 1.395(4) .
C36 H36 0.9500 .
C37 C38 1.378(4) .
C37 H37 0.9500 .
C38 C39 1.403(4) .
C38 H38 0.9500 .
C39 C52 1.508(4) .
C40 C41 1.412(4) .
C40 C45 1.412(4) .
C41 C42 1.398(4) .
C41 C46 1.516(4) .
C42 C43 1.381(5) .
C42 H42 0.9500 .
C43 C44 1.381(5) .
C43 H43 0.9500 .
C44 C45 1.405(4) .
C44 H44 0.9500 .
C45 C49 1.520(4) .
C46 C47 1.528(5) .
C46 C48 1.541(5) .
C46 H46 1.0000 .
C47 H47A 0.9800 .
C47 H47B 0.9800 .
C47 H47C 0.9800 .
C49 C50 1.535(5) .
C49 C51 1.537(5) .
C49 H49 1.0000 .
C50 H50A 0.9800 .
C50 H50B 0.9800 .
C50 H50C 0.9800 .
C51 H51A 0.9800 .
C51 H51B 0.9800 .
C51 H51C 0.9800 .
C52 C53 1.404(4) .
C52 C57 1.423(4) .
C53 C54 1.398(4) .
C53 C58 1.515(4) .
C54 C55 1.387(4) .
C54 H54 0.9500 .
C55 C56 1.383(4) .
C55 H55 0.9500 .
C56 C57 1.397(4) .
C56 H56 0.9500 .
C57 C61 1.522(4) .
C58 C60 1.534(5) .
C58 C59 1.538(4) .
C58 H58 1.0000 .
C59 H59A 0.9800 .
C59 H59B 0.9800 .
C59 H59C 0.9800 .
C60 H60A 0.9800 .
C60 H60B 0.9800 .
C60 H60C 0.9800 .
C61 C63 1.529(4) .
C61 C62 1.539(4) .
C61 H61 1.0000 .
C62 H62A 0.9800 .
C62 H62B 0.9800 .
C62 H62C 0.9800 .
C63 H63A 0.9800 .
C63 H63B 0.9800 .
C63 H63C 0.9800 .
C64 C65 1.438(14) .
C64 H64A 0.9745 .
C64 H64B 0.9791 .
C64 H64C 0.9705 .
C64 H64D 0.9767 .
C64 H64E 0.9779 .
C64 H64F 0.9698 .
C65 C66A 1.60(2) .
C65 C66B 1.608(16) .
C65 H65A 0.9603 .
C65 H65B 0.9739 .
C65 H65C 0.9647 .
C65 H65D 0.9706 .
C66A C66A 1.47(4) 3_556
C66A H66A 1.0138 .
C66A H66B 0.9952 .
C66B C66B 1.58(3) 3_556
C66B H66C 0.9845 .
C66B H66D 0.9737 .

loop_
_geom_torsion_atom_site_label_1
_geom_torsion_atom_site_label_2
_geom_torsion_atom_site_label_3
_geom_torsion_atom_site_label_4
_geom_torsion
_geom_torsion_site_symmetry_4
C1 Ge1 Ge2 C34 -112.70(11) .
P1 Ge1 Ge2 C34 136.74(9) .
C1 Ge1 P1 C32 -52.94(19) .
Ge2 Ge1 P1 C32 48.94(17) .
C1 Ge1 P1 C31 78.35(18) .
Ge2 Ge1 P1 C31 -179.77(17) .
C1 Ge1 P1 C33 -173.23(15) .
Ge2 Ge1 P1 C33 -71.36(14) .
P1 Ge1 C1 C2 -152.60(15) .
Ge2 Ge1 C1 C2 114.18(16) .
P1 Ge1 C1 C6 31.8(3) .
Ge2 Ge1 C1 C6 -61.4(2) .
C6 C1 C2 C3 8.5(4) .
Ge1 C1 C2 C3 -168.0(2) .
C6 C1 C2 C7 -165.9(2) .
Ge1 C1 C2 C7 17.7(3) .
C1 C2 C3 C4 -1.8(4) .
C7 C2 C3 C4 173.1(3) .
C2 C3 C4 C5 -4.5(4) .
C3 C4 C5 C6 3.8(4) .
C4 C5 C6 C1 3.1(4) .
C4 C5 C6 C19 -169.0(3) .
C2 C1 C6 C5 -9.1(3) .
Ge1 C1 C6 C5 166.2(2) .
C2 C1 C6 C19 162.0(2) .
Ge1 C1 C6 C19 -22.7(4) .
C3 C2 C7 C8 70.1(3) .
C1 C2 C7 C8 -115.2(3) .
C3 C2 C7 C12 -100.4(3) .
C1 C2 C7 C12 74.3(4) .
C12 C7 C8 C9 0.8(5) .
C2 C7 C8 C9 -169.7(3) .
C12 C7 C8 C13 -178.7(3) .
C2 C7 C8 C13 10.9(4) .
C7 C8 C9 C10 -1.0(5) .
C13 C8 C9 C10 178.5(3) .
C8 C9 C10 C11 -0.5(6) .
C9 C10 C11 C12 2.1(6) .
C10 C11 C12 C7 -2.3(6) .
C10 C11 C12 C16 176.7(4) .
C8 C7 C12 C11 0.9(5) .
C2 C7 C12 C11 171.6(3) .
C8 C7 C12 C16 -178.1(4) .
C2 C7 C12 C16 -7.4(6) .
C7 C8 C13 C15 114.7(3) .
C9 C8 C13 C15 -64.8(3) .
C7 C8 C13 C14 -121.4(3) .
C9 C8 C13 C14 59.1(4) .
C11 C12 C16 C18 -84.2(6) .
C7 C12 C16 C18 94.7(5) .
C11 C12 C16 C17 42.8(7) .
C7 C12 C16 C17 -138.2(5) .
C5 C6 C19 C24 -82.3(3) .
C1 C6 C19 C24 106.2(3) .
C5 C6 C19 C20 87.2(3) .
C1 C6 C19 C20 -84.4(3) .
C24 C19 C20 C21 -3.9(4) .
C6 C19 C20 C21 -173.5(2) .
C24 C19 C20 C25 168.9(3) .
C6 C19 C20 C25 -0.8(4) .
C19 C20 C21 C22 2.3(4) .
C25 C20 C21 C22 -170.7(3) .
C20 C21 C22 C23 0.1(4) .
C21 C22 C23 C24 -1.0(4) .
C22 C23 C24 C19 -0.6(4) .
C22 C23 C24 C28 176.7(2) .
C20 C19 C24 C23 3.1(4) .
C6 C19 C24 C23 172.3(2) .
C20 C19 C24 C28 -174.2(2) .
C6 C19 C24 C28 -4.9(4) .
C21 C20 C25 C27 -38.2(4) .
C19 C20 C25 C27 149.0(3) .
C21 C20 C25 C26 82.3(3) .
C19 C20 C25 C26 -90.5(3) .
C23 C24 C28 C30 43.9(3) .
C19 C24 C28 C30 -138.9(2) .
C23 C24 C28 C29 -80.6(3) .
C19 C24 C28 C29 96.6(3) .
Ge1 Ge2 C34 C35 122.96(18) .
Ge1 Ge2 C34 C39 -55.4(2) .
C39 C34 C35 C36 8.7(4) .
Ge2 C34 C35 C36 -169.7(2) .
C39 C34 C35 C40 -161.5(2) .
Ge2 C34 C35 C40 20.1(3) .
C34 C35 C36 C37 -3.0(4) .
C40 C35 C36 C37 168.1(3) .
C35 C36 C37 C38 -3.7(4) .
C36 C37 C38 C39 4.7(4) .
C37 C38 C39 C34 1.2(4) .
C37 C38 C39 C52 -173.7(3) .
C35 C34 C39 C38 -7.8(4) .
Ge2 C34 C39 C38 170.51(19) .
C35 C34 C39 C52 166.7(2) .
Ge2 C34 C39 C52 -15.0(3) .
C36 C35 C40 C41 90.6(3) .
C34 C35 C40 C41 -98.7(3) .
C36 C35 C40 C45 -83.8(3) .
C34 C35 C40 C45 86.9(3) .
C45 C40 C41 C42 0.3(4) .
C35 C40 C41 C42 -174.1(3) .
C45 C40 C41 C46 177.4(3) .
C35 C40 C41 C46 3.1(4) .
C40 C41 C42 C43 -0.2(5) .
C46 C41 C42 C43 -177.5(3) .
C41 C42 C43 C44 0.0(5) .
C42 C43 C44 C45 0.2(5) .
C43 C44 C45 C40 -0.2(5) .
C43 C44 C45 C49 178.1(3) .
C41 C40 C45 C44 -0.1(4) .
C35 C40 C45 C44 174.5(3) .
C41 C40 C45 C49 -178.3(3) .
C35 C40 C45 C49 -3.6(4) .
C42 C41 C46 C47 -43.7(4) .
C40 C41 C46 C47 139.1(3) .
C42 C41 C46 C48 79.9(4) .
C40 C41 C46 C48 -97.3(3) .
C44 C45 C49 C50 54.0(4) .
C40 C45 C49 C50 -127.8(3) .
C44 C45 C49 C51 -70.1(4) .
C40 C45 C49 C51 108.1(3) .
C38 C39 C52 C53 -67.8(3) .
C34 C39 C52 C53 117.5(3) .
C38 C39 C52 C57 103.7(3) .
C34 C39 C52 C57 -71.0(3) .
C57 C52 C53 C54 2.3(4) .
C39 C52 C53 C54 173.6(3) .
C57 C52 C53 C58 -175.5(3) .
C39 C52 C53 C58 -4.2(4) .
C52 C53 C54 C55 -1.6(4) .
C58 C53 C54 C55 176.4(3) .
C53 C54 C55 C56 0.0(5) .
C54 C55 C56 C57 0.9(5) .
C55 C56 C57 C52 -0.1(4) .
C55 C56 C57 C61 -176.3(3) .
C53 C52 C57 C56 -1.5(4) .
C39 C52 C57 C56 -173.0(2) .
C53 C52 C57 C61 174.6(2) .
C39 C52 C57 C61 3.1(4) .
C54 C53 C58 C60 57.3(4) .
C52 C53 C58 C60 -124.9(3) .
C54 C53 C58 C59 -65.4(4) .
C52 C53 C58 C59 112.4(3) .
C56 C57 C61 C63 88.8(3) .
C52 C57 C61 C63 -87.2(3) .
C56 C57 C61 C62 -35.1(4) .
C52 C57 C61 C62 148.8(3) .
C64 C65 C66A C66A -64(2) 3_556
C66B C65 C66A C66A -27.0(16) 3_556
C64 C65 C66B C66B 177.3(10) 3_556
C66A C65 C66B C66B 24.6(10) 3_556
